data_4516235
loop_
_publ_author_name
'Uyanik, Muhammet'
'Kato, Takehiro'
'Sahara, Naoto'
'Katade, Outa'
'Ishihara, Kazuaki'

_publ_section_title
;
 High-Performance Ammonium Hypoiodite/Oxone Catalysis for Enantioselective
 Oxidative Dearomatization of Arenols
;
_journal_name_full 'ACS Catalysis'
_journal_page_first 11619
_journal_paper_doi 10.1021/acscatal.9b04322
_journal_year 2019
_chemical_absolute_configuration 'CHOOSE rm ad rmad syn or unk'
_chemical_formula_moiety 'C38 H42 O7'
_chemical_formula_sum 'C38 H42 O7'
_chemical_formula_weight 610.75
_space_group_crystal_system orthorhombic
_space_group_IT_number 19
_space_group_name_Hall 'P 2ac 2ab'
_space_group_name_H-M_alt 'P 21 21 21'
_atom_sites_solution_hydrogens geom
_atom_sites_solution_primary direct
_atom_sites_solution_secondary difmap
_cell_angle_alpha 90.0000
_cell_angle_beta 90.0000
_cell_angle_gamma 90.0000
_cell_formula_units_Z 4
_cell_length_a 9.8131(13)
_cell_length_b 16.460(2)
_cell_length_c 19.469(3)
_cell_measurement_reflns_used 9162
_cell_measurement_temperature 123
_cell_measurement_theta_max 27.50
_cell_measurement_theta_min 3.20
_cell_volume 3144.7(7)
_computing_cell_refinement 'CrystalClear-SM Expert 2.1 b29'
_computing_data_collection 'CrystalClear-SM Expert 2.1 b29 (Rigaku, 2013)'
_computing_data_reduction 'CrystalClear-SM Expert 2.1 b29'
_computing_molecular_graphics 'CrystalStructure 4.2.2'
_computing_publication_material 'CrystalStructure 4.2.2 (Rigaku, 2016)'
_computing_structure_refinement 'SHELXL Version 2016/4 (Sheldrick, 2008)'
_computing_structure_solution 'SHELXT Version 2014/5 (Sheldrick, 2014)'
_diffrn_ambient_temperature 123
_diffrn_detector_area_resol_mean 5.814
_diffrn_measured_fraction_theta_full 0.997
_diffrn_measured_fraction_theta_max 0.997
_diffrn_measurement_device_type 'Rigaku XtaLAB P200'
_diffrn_measurement_method \w
_diffrn_radiation_type 'Mo K\a'
_diffrn_radiation_wavelength 0.71075
_diffrn_reflns_av_R_equivalents 0.0854
_diffrn_reflns_Laue_measured_fraction_full 0.997
_diffrn_reflns_Laue_measured_fraction_max 0.997
_diffrn_reflns_limit_h_max 12
_diffrn_reflns_limit_h_min -12
_diffrn_reflns_limit_k_max 21
_diffrn_reflns_limit_k_min -18
_diffrn_reflns_limit_l_max 24
_diffrn_reflns_limit_l_min -25
_diffrn_reflns_number 27156
_diffrn_reflns_point_group_measured_fraction_full 0.998
_diffrn_reflns_point_group_measured_fraction_max 0.994
_diffrn_reflns_theta_full 25.242
_diffrn_reflns_theta_max 27.537
_diffrn_reflns_theta_min 3.197
_diffrn_standards_number 0
_exptl_absorpt_coefficient_mu 0.088
_exptl_absorpt_correction_T_max 0.991
_exptl_absorpt_correction_T_min 0.835
_exptl_absorpt_correction_type multi-scan
_exptl_absorpt_process_details 'REQAB (Rigaku, 1998)'
_exptl_crystal_colour colorless
_exptl_crystal_density_diffrn 1.290
_exptl_crystal_density_method 'not measured'
_exptl_crystal_description chip
_exptl_crystal_F_000 1304.00
_exptl_crystal_size_max 0.150
_exptl_crystal_size_mid 0.150
_exptl_crystal_size_min 0.100
_refine_diff_density_max 0.36
_refine_diff_density_min -0.22
_refine_ls_abs_structure_details
;
 Flack x determined using 2500 quotients [(I+)-(I-)]/[(I+)+(I-)]
 (Parsons, Flack and Wagner, Acta Cryst. B69 (2013) 249-259).
;
_refine_ls_abs_structure_Flack -0.1(4)
_refine_ls_extinction_method none
_refine_ls_goodness_of_fit_ref 1.033
_refine_ls_hydrogen_treatment constr
_refine_ls_number_parameters 406
_refine_ls_number_reflns 7200
_refine_ls_number_restraints 0
_refine_ls_R_factor_all 0.0503
_refine_ls_R_factor_gt 0.0414
_refine_ls_shift/su_max 0.000
_refine_ls_structure_factor_coef Fsqd
_refine_ls_weighting_details 'w = 1/[\s^2^(Fo^2^)+(0.0634P)^2^+0.2281P] where P=(Fo^2^+2Fc^2^)/3'
_refine_ls_weighting_scheme calc
_refine_ls_wR_factor_gt 0.1026
_refine_ls_wR_factor_ref 0.1070
_reflns_Friedel_coverage 0.782
_reflns_Friedel_fraction_full 0.998
_reflns_Friedel_fraction_max 0.990
_reflns_number_gt 6313
_reflns_number_total 7200
_reflns_threshold_expression F^2^>2.0\s(F^2^)
_cod_data_source_file cs9b04322_si_003.cif
_cod_data_source_block 20190906-2
_cod_database_code 4516235

loop_
_space_group_symop_id
_space_group_symop_operation_xyz
1 +X,+Y,+Z
2 1/2-X,-Y,1/2+Z
3 1/2+X,1/2-Y,-Z
4 -X,1/2+Y,1/2-Z

loop_
_atom_site_label
_atom_site_type_symbol
_atom_site_fract_x
_atom_site_fract_y
_atom_site_fract_z
_atom_site_U_iso_or_equiv
_atom_site_adp_type
_atom_site_occupancy
_atom_site_site_symmetry_order
_atom_site_calc_flag
_atom_site_refinement_flags_posn
_atom_site_refinement_flags_adp
O1 O 0.21840(16) 0.44799(9) 0.36106(8) 0.0167(3) Uani 1 1 d . .
O2 O 0.63497(17) 0.42016(9) 0.32259(8) 0.0183(3) Uani 1 1 d . .
O3 O 0.07846(17) 0.58674(10) 0.36228(9) 0.0223(4) Uani 1 1 d . .
O4 O 0.05109(19) 0.36365(11) 0.39245(9) 0.0262(4) Uani 1 1 d . .
O5 O -0.0317(2) 0.11703(11) 0.46426(9) 0.0290(4) Uani 1 1 d . .
O6 O 0.78315(17) 0.54553(12) 0.25635(9) 0.0260(4) Uani 1 1 d . .
O7 O 0.6942(2) 0.29929(10) 0.36441(10) 0.0302(4) Uani 1 1 d . .
C8 C 0.1005(2) 0.40565(14) 0.34934(12) 0.0174(5) Uani 1 1 d . .
C9 C 0.4450(2) 0.64950(14) 0.44820(11) 0.0159(4) Uani 1 1 d . .
C10 C 0.3973(2) 0.51262(13) 0.29515(10) 0.0122(4) Uani 1 1 d . .
H10 H 0.429990 0.459590 0.276258 0.015 Uiso 1 1 calc R U
C11 C 0.2165(2) 0.65333(13) 0.27928(11) 0.0158(4) Uani 1 1 d . .
C12 C 0.6892(2) 0.37137(14) 0.37252(12) 0.0193(5) Uani 1 1 d . .
C13 C 0.6741(2) 0.55574(15) 0.28323(11) 0.0166(5) Uani 1 1 d . .
C14 C 0.4460(2) 0.54176(13) 0.16739(11) 0.0145(4) Uani 1 1 d . .
C15 C 0.1708(2) 0.46486(14) 0.24278(11) 0.0160(4) Uani 1 1 d . .
H15A H 0.137919 0.506741 0.210260 0.019 Uiso 1 1 calc R U
H15B H 0.231594 0.426682 0.218199 0.019 Uiso 1 1 calc R U
C16 C 0.2438(2) 0.50391(13) 0.30533(11) 0.0136(4) Uani 1 1 d . .
C17 C 0.1721(2) 0.58413(14) 0.32143(11) 0.0152(4) Uani 1 1 d . .
C18 C 0.4802(2) 0.52799(13) 0.36204(11) 0.0127(4) Uani 1 1 d . .
H18 H 0.443696 0.495278 0.401210 0.015 Uiso 1 1 calc R U
C19 C 0.4307(2) 0.57802(13) 0.23993(11) 0.0130(4) Uani 1 1 d . .
C20 C 0.5398(2) 0.66340(14) 0.33000(11) 0.0154(4) Uani 1 1 d . .
H20 H 0.555977 0.719829 0.336204 0.019 Uiso 1 1 calc R U
C21 C 0.1364(3) 0.73163(14) 0.28358(13) 0.0206(5) Uani 1 1 d . .
H21A H 0.044102 0.720219 0.301716 0.025 Uiso 1 1 calc R U
H21B H 0.126403 0.755103 0.237031 0.025 Uiso 1 1 calc R U
C22 C 0.4881(2) 0.61793(14) 0.38029(11) 0.0145(4) Uani 1 1 d . .
C23 C 0.0524(2) 0.42035(14) 0.27675(12) 0.0188(5) Uani 1 1 d . .
H23A H -0.031076 0.454103 0.276297 0.023 Uiso 1 1 calc R U
H23B H 0.033368 0.368368 0.253035 0.023 Uiso 1 1 calc R U
C24 C 0.5719(2) 0.62160(13) 0.26247(11) 0.0141(4) Uani 1 1 d . .
C25 C 0.6300(3) 0.67596(15) 0.20576(12) 0.0194(5) Uani 1 1 d . .
H25A H 0.663128 0.640941 0.167938 0.023 Uiso 1 1 calc R U
H25B H 0.555422 0.710027 0.187222 0.023 Uiso 1 1 calc R U
C26 C 0.3286(2) 0.64675(13) 0.24058(11) 0.0156(4) Uani 1 1 d . .
H26 H 0.346072 0.690401 0.209897 0.019 Uiso 1 1 calc R U
C27 C 0.3462(2) 0.61029(15) 0.48722(12) 0.0203(5) Uani 1 1 d . .
H27 H 0.307015 0.561092 0.471053 0.024 Uiso 1 1 calc R U
C28 C 0.5505(3) 0.44481(16) 0.08968(12) 0.0229(5) Uani 1 1 d . .
H28 H 0.608818 0.399488 0.082675 0.028 Uiso 1 1 calc R U
C29 C 0.6290(2) 0.50427(13) 0.34527(11) 0.0153(4) Uani 1 1 d . .
C30 C 0.5299(2) 0.47470(14) 0.15565(11) 0.0182(5) Uani 1 1 d . .
H30 H 0.573762 0.449067 0.193381 0.022 Uiso 1 1 calc R U
C31 C 0.5027(3) 0.72092(15) 0.47398(12) 0.0237(5) Uani 1 1 d . .
H31 H 0.571361 0.748094 0.448363 0.028 Uiso 1 1 calc R U
C32 C 0.7291(2) 0.50861(14) 0.40605(11) 0.0169(5) Uani 1 1 d . .
H32A H 0.820605 0.526210 0.390645 0.020 Uiso 1 1 calc R U
H32B H 0.695949 0.546594 0.441766 0.020 Uiso 1 1 calc R U
C33 C 0.7324(3) 0.42146(14) 0.43294(12) 0.0194(5) Uani 1 1 d . .
H33A H 0.825280 0.406373 0.448150 0.023 Uiso 1 1 calc R U
H33B H 0.668510 0.414489 0.471844 0.023 Uiso 1 1 calc R U
C34 C 0.3813(3) 0.57663(15) 0.11109(12) 0.0224(5) Uani 1 1 d . .
H34 H 0.322227 0.621658 0.117918 0.027 Uiso 1 1 calc R U
C35 C 0.3615(3) 0.71345(18) 0.57425(13) 0.0288(6) Uani 1 1 d . .
H35 H 0.332460 0.735235 0.617008 0.035 Uiso 1 1 calc R U
C36 C 0.4863(3) 0.48083(16) 0.03412(12) 0.0245(5) Uani 1 1 d . .
H36 H 0.500319 0.460535 -0.011012 0.029 Uiso 1 1 calc R U
C37 C 0.3043(3) 0.64262(17) 0.54969(12) 0.0267(6) Uani 1 1 d . .
H37 H 0.235909 0.615745 0.575669 0.032 Uiso 1 1 calc R U
C38 C 0.4608(3) 0.75258(18) 0.53663(13) 0.0306(6) Uani 1 1 d . .
H38 H 0.500541 0.801233 0.553577 0.037 Uiso 1 1 calc R U
C39 C 0.4012(3) 0.54697(17) 0.04517(13) 0.0276(6) Uani 1 1 d . .
H39 H 0.356455 0.572001 0.007419 0.033 Uiso 1 1 calc R U
C40 C 0.2078(3) 0.79259(16) 0.33018(16) 0.0315(6) Uani 1 1 d . .
H40A H 0.154346 0.842810 0.332239 0.038 Uiso 1 1 calc R U
H40B H 0.216477 0.769674 0.376428 0.038 Uiso 1 1 calc R U
H40C H 0.298668 0.804511 0.311829 0.038 Uiso 1 1 calc R U
C41 C 0.7458(3) 0.73128(17) 0.22837(14) 0.0306(6) Uani 1 1 d . .
H41A H 0.776770 0.763763 0.189191 0.037 Uiso 1 1 calc R U
H41B H 0.713582 0.767463 0.264904 0.037 Uiso 1 1 calc R U
H41C H 0.821497 0.698243 0.245583 0.037 Uiso 1 1 calc R U
C42 C 0.0350(3) 0.09794(19) 0.40230(14) 0.0364(7) Uani 1 1 d . .
H42A H 0.119273 0.130648 0.398451 0.044 Uiso 1 1 calc R U
H42B H -0.024843 0.112085 0.363135 0.044 Uiso 1 1 calc R U
C43 C -0.0564(4) 0.20140(18) 0.47299(16) 0.0385(7) Uani 1 1 d . .
H43A H -0.110664 0.221940 0.433806 0.046 Uiso 1 1 calc R U
H43B H 0.031496 0.230944 0.473583 0.046 Uiso 1 1 calc R U
C44 C 0.0699(3) 0.0103(2) 0.39896(14) 0.0377(7) Uani 1 1 d . .
H44A H 0.116117 -0.001209 0.355415 0.045 Uiso 1 1 calc R U
H44B H 0.130368 -0.003553 0.437275 0.045 Uiso 1 1 calc R U
H44C H -0.013605 -0.022098 0.401994 0.045 Uiso 1 1 calc R U
C45 C -0.1303(4) 0.2170(2) 0.53763(19) 0.0483(8) Uani 1 1 d . .
H45A H -0.146249 0.275441 0.542616 0.058 Uiso 1 1 calc R U
H45B H -0.217939 0.188390 0.536749 0.058 Uiso 1 1 calc R U
H45C H -0.075965 0.197382 0.576474 0.058 Uiso 1 1 calc R U

loop_
_atom_site_aniso_label
_atom_site_aniso_U_11
_atom_site_aniso_U_22
_atom_site_aniso_U_33
_atom_site_aniso_U_23
_atom_site_aniso_U_13
_atom_site_aniso_U_12
O1 0.0222(8) 0.0129(8) 0.0150(7) 0.0037(6) -0.0001(6) -0.0024(6)
O2 0.0263(8) 0.0119(8) 0.0167(8) -0.0046(6) -0.0050(6) 0.0038(7)
O3 0.0257(9) 0.0180(9) 0.0232(8) -0.0018(7) 0.0068(7) 0.0012(7)
O4 0.0317(9) 0.0209(9) 0.0259(9) 0.0048(7) 0.0055(8) -0.0074(8)
O5 0.0380(10) 0.0218(9) 0.0272(9) 0.0065(8) 0.0047(8) 0.0011(8)
O6 0.0219(8) 0.0348(11) 0.0214(9) 0.0028(8) 0.0035(7) 0.0064(8)
O7 0.0459(12) 0.0122(9) 0.0325(10) -0.0023(7) -0.0102(9) 0.0058(8)
C8 0.0215(11) 0.0113(11) 0.0195(11) -0.0012(9) 0.0024(9) 0.0009(8)
C9 0.0202(11) 0.0142(11) 0.0133(10) -0.0009(8) -0.0024(8) 0.0040(9)
C10 0.0178(10) 0.0080(10) 0.0108(10) -0.0007(8) -0.0005(8) 0.0006(8)
C11 0.0209(11) 0.0089(10) 0.0175(10) -0.0021(9) -0.0040(8) 0.0017(9)
C12 0.0220(11) 0.0166(12) 0.0193(11) 0.0003(9) -0.0015(9) 0.0022(9)
C13 0.0183(10) 0.0185(12) 0.0129(10) -0.0035(9) -0.0014(8) -0.0001(9)
C14 0.0188(10) 0.0128(11) 0.0120(10) 0.0014(8) 0.0006(8) -0.0033(9)
C15 0.0197(10) 0.0118(11) 0.0164(10) -0.0012(9) -0.0025(8) -0.0009(9)
C16 0.0197(10) 0.0093(10) 0.0117(10) 0.0017(8) -0.0009(8) -0.0011(8)
C17 0.0178(10) 0.0137(11) 0.0142(10) -0.0024(9) -0.0043(8) -0.0007(8)
C18 0.0181(10) 0.0090(10) 0.0110(9) -0.0005(8) -0.0020(8) -0.0004(8)
C19 0.0165(10) 0.0098(10) 0.0126(10) 0.0008(8) -0.0004(8) 0.0003(8)
C20 0.0206(11) 0.0099(10) 0.0158(10) -0.0031(8) -0.0023(9) 0.0009(8)
C21 0.0241(11) 0.0115(11) 0.0263(12) -0.0006(9) -0.0002(10) 0.0042(9)
C22 0.0185(10) 0.0117(10) 0.0132(10) -0.0026(8) -0.0030(8) 0.0013(8)
C23 0.0204(11) 0.0141(11) 0.0219(11) -0.0008(9) -0.0020(9) -0.0023(9)
C24 0.0184(10) 0.0111(10) 0.0129(10) 0.0002(8) 0.0006(8) -0.0019(8)
C25 0.0239(11) 0.0193(12) 0.0150(11) 0.0034(9) 0.0003(9) -0.0051(10)
C26 0.0228(11) 0.0088(10) 0.0152(10) 0.0016(8) -0.0031(8) 0.0012(8)
C27 0.0212(11) 0.0225(13) 0.0170(11) -0.0037(10) -0.0004(9) -0.0021(10)
C28 0.0259(12) 0.0214(13) 0.0215(12) -0.0073(10) 0.0032(9) -0.0002(10)
C29 0.0211(10) 0.0105(10) 0.0144(10) -0.0022(8) -0.0021(8) 0.0004(9)
C30 0.0208(11) 0.0181(12) 0.0158(10) -0.0018(9) -0.0020(9) 0.0009(9)
C31 0.0327(14) 0.0193(13) 0.0190(12) -0.0048(10) -0.0010(10) -0.0036(10)
C32 0.0206(11) 0.0165(11) 0.0134(10) -0.0013(9) -0.0038(8) 0.0011(9)
C33 0.0259(12) 0.0157(12) 0.0165(10) 0.0010(9) -0.0032(9) 0.0010(9)
C34 0.0336(13) 0.0168(12) 0.0167(11) 0.0029(10) -0.0015(10) 0.0011(10)
C35 0.0323(14) 0.0385(16) 0.0157(12) -0.0134(11) 0.0008(10) 0.0046(12)
C36 0.0341(13) 0.0281(14) 0.0114(10) -0.0034(9) 0.0044(9) -0.0077(11)
C37 0.0225(12) 0.0392(16) 0.0185(11) -0.0065(11) 0.0034(10) -0.0021(11)
C38 0.0405(15) 0.0267(14) 0.0248(13) -0.0132(11) -0.0054(12) -0.0015(12)
C39 0.0446(16) 0.0252(14) 0.0132(11) 0.0042(10) -0.0034(10) -0.0023(12)
C40 0.0352(15) 0.0162(12) 0.0431(16) -0.0102(12) -0.0045(13) 0.0039(11)
C41 0.0397(15) 0.0272(15) 0.0249(13) 0.0005(11) 0.0032(11) -0.0179(12)
C42 0.0500(18) 0.0383(17) 0.0209(13) 0.0037(12) -0.0009(12) -0.0038(14)
C43 0.0524(19) 0.0240(15) 0.0391(16) 0.0059(12) -0.0055(15) 0.0041(13)
C44 0.0508(18) 0.0429(18) 0.0193(13) -0.0017(12) 0.0042(12) 0.0028(15)
C45 0.061(2) 0.0315(17) 0.053(2) -0.0043(15) 0.0062(17) 0.0103(16)

loop_
_atom_type_symbol
_atom_type_description
_atom_type_scat_dispersion_real
_atom_type_scat_dispersion_imag
_atom_type_scat_source
C C 0.0033 0.0016
;
International Tables for Crystallography
(Vol. C, Tables 4.2.6.8 and 6.1.1.4)
;
H H 0.0000 0.0000
;
International Tables for Crystallography
(Vol. C, Table 6.1.1.4)
;
O O 0.0106 0.0060
;
International Tables for Crystallography
(Vol. C, Tables 4.2.6.8 and 6.1.1.4)
;

loop_
_geom_angle_atom_site_label_1
_geom_angle_atom_site_label_2
_geom_angle_atom_site_label_3
_geom_angle
C8 O1 C16 110.18(16)
C12 O2 C29 111.01(16)
C42 O5 C43 113.6(2)
O4 C8 O1 121.5(2)
O4 C8 C23 128.7(2)
O1 C8 C23 109.79(18)
C27 C9 C31 118.5(2)
C27 C9 C22 121.6(2)
C31 C9 C22 120.0(2)
C16 C10 C18 115.00(17)
C16 C10 C19 111.24(17)
C18 C10 C19 110.84(17)
C16 C10 H10 106.4
C18 C10 H10 106.4
C19 C10 H10 106.4
C26 C11 C17 119.7(2)
C26 C11 C21 121.8(2)
C17 C11 C21 118.4(2)
O7 C12 O2 120.2(2)
O7 C12 C33 129.6(2)
O2 C12 C33 110.18(19)
O6 C13 C24 124.5(2)
O6 C13 C29 121.3(2)
C24 C13 C29 114.06(18)
C34 C14 C30 117.8(2)
C34 C14 C19 121.2(2)
C30 C14 C19 120.92(19)
C23 C15 C16 102.16(18)
C23 C15 H15A 111.3
C16 C15 H15A 111.3
C23 C15 H15B 111.3
C16 C15 H15B 111.3
H15A C15 H15B 109.2
O1 C16 C10 109.13(17)
O1 C16 C17 108.47(17)
C10 C16 C17 113.56(18)
O1 C16 C15 104.22(17)
C10 C16 C15 113.13(18)
C17 C16 C15 107.82(17)
O3 C17 C11 124.2(2)
O3 C17 C16 120.8(2)
C11 C17 C16 114.75(18)
C22 C18 C29 104.28(17)
C22 C18 C10 112.30(17)
C29 C18 C10 106.02(17)
C22 C18 H18 111.3
C29 C18 H18 111.3
C10 C18 H18 111.3
C26 C19 C14 111.24(17)
C26 C19 C10 111.88(17)
C14 C19 C10 112.70(17)
C26 C19 C24 103.48(17)
C14 C19 C24 109.66(16)
C10 C19 C24 107.39(16)
C22 C20 C24 117.4(2)
C22 C20 H20 121.3
C24 C20 H20 121.3
C11 C21 C40 110.8(2)
C11 C21 H21A 109.5
C40 C21 H21A 109.5
C11 C21 H21B 109.5
C40 C21 H21B 109.5
H21A C21 H21B 108.1
C20 C22 C9 124.5(2)
C20 C22 C18 113.17(19)
C9 C22 C18 122.3(2)
C8 C23 C15 104.17(18)
C8 C23 H23A 110.9
C15 C23 H23A 110.9
C8 C23 H23B 110.9
C15 C23 H23B 110.9
H23A C23 H23B 108.9
C20 C24 C25 115.92(18)
C20 C24 C13 103.19(17)
C25 C24 C13 111.08(19)
C20 C24 C19 104.97(17)
C25 C24 C19 112.45(17)
C13 C24 C19 108.57(17)
C41 C25 C24 114.79(19)
C41 C25 H25A 108.6
C24 C25 H25A 108.6
C41 C25 H25B 108.6
C24 C25 H25B 108.6
H25A C25 H25B 107.5
C11 C26 C19 127.6(2)
C11 C26 H26 116.2
C19 C26 H26 116.2
C37 C27 C9 120.4(2)
C37 C27 H27 119.8
C9 C27 H27 119.8
C36 C28 C30 120.3(2)
C36 C28 H28 119.9
C30 C28 H28 119.9
O2 C29 C32 104.59(17)
O2 C29 C13 105.89(17)
C32 C29 C13 113.18(19)
O2 C29 C18 110.04(17)
C32 C29 C18 115.38(18)
C13 C29 C18 107.35(18)
C28 C30 C14 121.1(2)
C28 C30 H30 119.4
C14 C30 H30 119.4
C38 C31 C9 120.7(3)
C38 C31 H31 119.6
C9 C31 H31 119.6
C33 C32 C29 103.49(18)
C33 C32 H32A 111.1
C29 C32 H32A 111.1
C33 C32 H32B 111.1
C29 C32 H32B 111.1
H32A C32 H32B 109.0
C12 C33 C32 104.00(18)
C12 C33 H33A 111.0
C32 C33 H33A 111.0
C12 C33 H33B 111.0
C32 C33 H33B 111.0
H33A C33 H33B 109.0
C39 C34 C14 121.3(2)
C39 C34 H34 119.3
C14 C34 H34 119.3
C38 C35 C37 119.9(2)
C38 C35 H35 120.1
C37 C35 H35 120.1
C28 C36 C39 119.2(2)
C28 C36 H36 120.4
C39 C36 H36 120.4
C35 C37 C27 120.5(2)
C35 C37 H37 119.8
C27 C37 H37 119.8
C35 C38 C31 120.1(2)
C35 C38 H38 120.0
C31 C38 H38 120.0
C34 C39 C36 120.3(2)
C34 C39 H39 119.9
C36 C39 H39 119.9
C21 C40 H40A 109.5
C21 C40 H40B 109.5
H40A C40 H40B 109.5
C21 C40 H40C 109.5
H40A C40 H40C 109.5
H40B C40 H40C 109.5
C25 C41 H41A 109.5
C25 C41 H41B 109.5
H41A C41 H41B 109.5
C25 C41 H41C 109.5
H41A C41 H41C 109.5
H41B C41 H41C 109.5
O5 C42 C44 111.2(2)
O5 C42 H42A 109.4
C44 C42 H42A 109.4
O5 C42 H42B 109.4
C44 C42 H42B 109.4
H42A C42 H42B 108.0
O5 C43 C45 110.8(3)
O5 C43 H43A 109.5
C45 C43 H43A 109.5
O5 C43 H43B 109.5
C45 C43 H43B 109.5
H43A C43 H43B 108.1
C42 C44 H44A 109.5
C42 C44 H44B 109.5
H44A C44 H44B 109.5
C42 C44 H44C 109.5
H44A C44 H44C 109.5
H44B C44 H44C 109.5
C43 C45 H45A 109.5
C43 C45 H45B 109.5
H45A C45 H45B 109.5
C43 C45 H45C 109.5
H45A C45 H45C 109.5
H45B C45 H45C 109.5

loop_
_geom_bond_atom_site_label_1
_geom_bond_atom_site_label_2
_geom_bond_distance
O1 C8 1.370(3)
O1 C16 1.445(3)
O2 C12 1.368(3)
O2 C29 1.454(3)
O3 C17 1.216(3)
O4 C8 1.191(3)
O5 C42 1.408(3)
O5 C43 1.420(3)
O6 C13 1.203(3)
O7 C12 1.198(3)
C8 C23 1.510(3)
C9 C27 1.391(3)
C9 C31 1.398(3)
C9 C22 1.482(3)
C10 C16 1.526(3)
C10 C18 1.556(3)
C10 C19 1.556(3)
C10 H10 1.0000
C11 C26 1.338(3)
C11 C17 1.470(3)
C11 C21 1.512(3)
C12 C33 1.498(3)
C13 C24 1.532(3)
C13 C29 1.540(3)
C14 C34 1.391(3)
C14 C30 1.396(3)
C14 C19 1.540(3)
C15 C23 1.524(3)
C15 C16 1.552(3)
C15 H15A 0.9900
C15 H15B 0.9900
C16 C17 1.529(3)
C18 C22 1.524(3)
C18 C29 1.546(3)
C18 H18 1.0000
C19 C26 1.511(3)
C19 C24 1.621(3)
C20 C22 1.333(3)
C20 C24 1.517(3)
C20 H20 0.9500
C21 C40 1.524(3)
C21 H21A 0.9900
C21 H21B 0.9900
C23 H23A 0.9900
C23 H23B 0.9900
C24 C25 1.531(3)
C25 C41 1.521(3)
C25 H25A 0.9900
C25 H25B 0.9900
C26 H26 0.9500
C27 C37 1.390(3)
C27 H27 0.9500
C28 C36 1.385(4)
C28 C30 1.390(3)
C28 H28 0.9500
C29 C32 1.540(3)
C30 H30 0.9500
C31 C38 1.389(3)
C31 H31 0.9500
C32 C33 1.527(3)
C32 H32A 0.9900
C32 H32B 0.9900
C33 H33A 0.9900
C33 H33B 0.9900
C34 C39 1.387(3)
C34 H34 0.9500
C35 C38 1.379(4)
C35 C37 1.379(4)
C35 H35 0.9500
C36 C39 1.389(4)
C36 H36 0.9500
C37 H37 0.9500
C38 H38 0.9500
C39 H39 0.9500
C40 H40A 0.9800
C40 H40B 0.9800
C40 H40C 0.9800
C41 H41A 0.9800
C41 H41B 0.9800
C41 H41C 0.9800
C42 C44 1.484(4)
C42 H42A 0.9900
C42 H42B 0.9900
C43 C45 1.475(5)
C43 H43A 0.9900
C43 H43B 0.9900
C44 H44A 0.9800
C44 H44B 0.9800
C44 H44C 0.9800
C45 H45A 0.9800
C45 H45B 0.9800
C45 H45C 0.9800

loop_
_geom_torsion_atom_site_label_1
_geom_torsion_atom_site_label_2
_geom_torsion_atom_site_label_3
_geom_torsion_atom_site_label_4
_geom_torsion
C16 O1 C8 O4 -170.5(2)
C16 O1 C8 C23 10.6(2)
C29 O2 C12 O7 175.4(2)
C29 O2 C12 C33 -3.3(3)
C8 O1 C16 C10 -147.36(18)
C8 O1 C16 C17 88.4(2)
C8 O1 C16 C15 -26.2(2)
C18 C10 C16 O1 -48.0(2)
C19 C10 C16 O1 -175.01(16)
C18 C10 C16 C17 73.2(2)
C19 C10 C16 C17 -53.9(2)
C18 C10 C16 C15 -163.50(18)
C19 C10 C16 C15 69.5(2)
C23 C15 C16 O1 30.6(2)
C23 C15 C16 C10 149.04(18)
C23 C15 C16 C17 -84.5(2)
C26 C11 C17 O3 173.7(2)
C21 C11 C17 O3 -3.6(3)
C26 C11 C17 C16 -12.2(3)
C21 C11 C17 C16 170.47(19)
O1 C16 C17 O3 -20.8(3)
C10 C16 C17 O3 -142.3(2)
C15 C16 C17 O3 91.5(2)
O1 C16 C17 C11 164.91(17)
C10 C16 C17 C11 43.4(3)
C15 C16 C17 C11 -82.8(2)
C16 C10 C18 C22 -86.6(2)
C19 C10 C18 C22 40.6(2)
C16 C10 C18 C29 160.11(18)
C19 C10 C18 C29 -72.6(2)
C34 C14 C19 C26 6.0(3)
C30 C14 C19 C26 -176.7(2)
C34 C14 C19 C10 132.6(2)
C30 C14 C19 C10 -50.1(3)
C34 C14 C19 C24 -107.8(2)
C30 C14 C19 C24 69.5(3)
C16 C10 C19 C26 33.6(2)
C18 C10 C19 C26 -95.6(2)
C16 C10 C19 C14 -92.6(2)
C18 C10 C19 C14 138.12(18)
C16 C10 C19 C24 146.53(17)
C18 C10 C19 C24 17.2(2)
C26 C11 C21 C40 -77.1(3)
C17 C11 C21 C40 100.2(3)
C24 C20 C22 C9 -177.0(2)
C24 C20 C22 C18 4.5(3)
C27 C9 C22 C20 154.0(2)
C31 C9 C22 C20 -25.1(3)
C27 C9 C22 C18 -27.7(3)
C31 C9 C22 C18 153.3(2)
C29 C18 C22 C20 58.2(2)
C10 C18 C22 C20 -56.2(3)
C29 C18 C22 C9 -120.4(2)
C10 C18 C22 C9 125.3(2)
O4 C8 C23 C15 -168.9(2)
O1 C8 C23 C15 9.9(2)
C16 C15 C23 C8 -24.3(2)
C22 C20 C24 C25 179.5(2)
C22 C20 C24 C13 -58.9(3)
C22 C20 C24 C19 54.8(2)
O6 C13 C24 C20 -128.2(2)
C29 C13 C24 C20 49.0(2)
O6 C13 C24 C25 -3.3(3)
C29 C13 C24 C25 173.89(18)
O6 C13 C24 C19 120.8(2)
C29 C13 C24 C19 -62.0(2)
C26 C19 C24 C20 54.6(2)
C14 C19 C24 C20 173.34(17)
C10 C19 C24 C20 -63.9(2)
C26 C19 C24 C25 -72.3(2)
C14 C19 C24 C25 46.5(2)
C10 C19 C24 C25 169.25(18)
C26 C19 C24 C13 164.40(17)
C14 C19 C24 C13 -76.8(2)
C10 C19 C24 C13 45.9(2)
C20 C24 C25 C41 47.6(3)
C13 C24 C25 C41 -69.8(3)
C19 C24 C25 C41 168.3(2)
C17 C11 C26 C19 -7.9(3)
C21 C11 C26 C19 169.3(2)
C14 C19 C26 C11 123.4(2)
C10 C19 C26 C11 -3.6(3)
C24 C19 C26 C11 -118.9(2)
C31 C9 C27 C37 1.3(4)
C22 C9 C27 C37 -177.8(2)
C12 O2 C29 C32 18.4(2)
C12 O2 C29 C13 138.25(18)
C12 O2 C29 C18 -106.0(2)
O6 C13 C29 O2 -57.3(3)
C24 C13 C29 O2 125.37(19)
O6 C13 C29 C32 56.7(3)
C24 C13 C29 C32 -120.6(2)
O6 C13 C29 C18 -174.9(2)
C24 C13 C29 C18 7.8(2)
C22 C18 C29 O2 -176.43(16)
C10 C18 C29 O2 -57.7(2)
C22 C18 C29 C32 65.6(2)
C10 C18 C29 C32 -175.73(18)
C22 C18 C29 C13 -61.6(2)
C10 C18 C29 C13 57.1(2)
C36 C28 C30 C14 -0.7(4)
C34 C14 C30 C28 1.3(3)
C19 C14 C30 C28 -176.1(2)
C27 C9 C31 C38 -0.9(4)
C22 C9 C31 C38 178.2(2)
O2 C29 C32 C33 -25.5(2)
C13 C29 C32 C33 -140.3(2)
C18 C29 C32 C33 95.5(2)
O7 C12 C33 C32 168.1(3)
O2 C12 C33 C32 -13.3(3)
C29 C32 C33 C12 23.3(2)
C30 C14 C34 C39 -1.2(4)
C19 C14 C34 C39 176.2(2)
C30 C28 C36 C39 -0.1(4)
C38 C35 C37 C27 0.0(4)
C9 C27 C37 C35 -0.8(4)
C37 C35 C38 C31 0.3(4)
C9 C31 C38 C35 0.2(4)
C14 C34 C39 C36 0.5(4)
C28 C36 C39 C34 0.2(4)
C43 O5 C42 C44 174.5(3)
C42 O5 C43 C45 178.1(3)
